data_2213841
loop_
_publ_author_name
'Ghulam Qadeer'
'Nasim Hasan Rama'
'Muhammad Azaad Malik'
'James Raftery'

_publ_section_title
;
 3,4-Dimethoxybenzohydrazide
;
_journal_coeditor_code HK2256
_journal_issue 6
_journal_name_full 'Acta Crystallographica Section E'
_journal_page_first o3026
_journal_page_last o3026
_journal_paper_doi 10.1107/S1600536807025160
_journal_volume 63
_journal_year 2007
_chemical_formula_iupac 'C9 H12 N2 O3'
_chemical_formula_moiety 'C9 H12 N2 O3'
_chemical_formula_sum 'C9 H12 N2 O3'
_chemical_formula_weight 196.21
_chemical_melting_point 391.0(10)
_chemical_name_systematic
;
3,4-Dimethoxybenzohydrazide
;
_space_group_IT_number 14
_symmetry_cell_setting monoclinic
_symmetry_space_group_name_Hall '-P 2ybc'
_symmetry_space_group_name_H-M 'P 1 21/c 1'
_atom_sites_solution_hydrogens geom
_atom_sites_solution_primary direct
_atom_sites_solution_secondary difmap
_audit_creation_method SHELXL-97
_cell_angle_alpha 90
_cell_angle_beta 105.266(4)
_cell_angle_gamma 90
_cell_formula_units_Z 4
_cell_length_a 13.610(3)
_cell_length_b 8.9130(19)
_cell_length_c 7.9780(17)
_cell_measurement_reflns_used 927
_cell_measurement_temperature 100(2)
_cell_measurement_theta_max 25.056
_cell_measurement_theta_min 2.757
_cell_volume 933.6(3)
_computing_cell_refinement 'SAINT (Bruker, 1999)'
_computing_data_collection 'SMART (Bruker, 1998)'
_computing_data_reduction SAINT
_computing_molecular_graphics 'SHELXTL (Bruker, 1999)'
_computing_publication_material SHELXTL
_computing_structure_refinement 'SHELXL97 (Sheldrick, 1997)'
_computing_structure_solution 'SHELXS97 (Sheldrick, 1997)'
_diffrn_ambient_temperature 100(2)
_diffrn_measured_fraction_theta_full 0.999
_diffrn_measured_fraction_theta_max 0.999
_diffrn_measurement_device_type 'Bruker APEXII'
_diffrn_measurement_method '\f and \w'
_diffrn_radiation_monochromator graphite
_diffrn_radiation_source 'fine-focus sealed tube'
_diffrn_radiation_type MoK\a
_diffrn_radiation_wavelength 0.71073
_diffrn_reflns_av_R_equivalents 0.0643
_diffrn_reflns_av_sigmaI/netI 0.0963
_diffrn_reflns_limit_h_max 17
_diffrn_reflns_limit_h_min -15
_diffrn_reflns_limit_k_max 11
_diffrn_reflns_limit_k_min -7
_diffrn_reflns_limit_l_max 10
_diffrn_reflns_limit_l_min -10
_diffrn_reflns_number 5477
_diffrn_reflns_theta_full 28.29
_diffrn_reflns_theta_max 28.29
_diffrn_reflns_theta_min 2.76
_diffrn_standards_decay_% 0
_diffrn_standards_interval_time 0
_diffrn_standards_number 0
_exptl_absorpt_coefficient_mu 0.106
_exptl_absorpt_correction_T_max 0.9791
_exptl_absorpt_correction_T_min 0.9740
_exptl_absorpt_correction_type multi-scan
_exptl_absorpt_process_details '(SADABS; Sheldrick, 1996)'
_exptl_crystal_colour colourless
_exptl_crystal_density_diffrn 1.396
_exptl_crystal_density_meas 1.375
_exptl_crystal_density_method 'not measured'
_exptl_crystal_description block
_exptl_crystal_F_000 416
_exptl_crystal_size_max 0.25
_exptl_crystal_size_mid 0.20
_exptl_crystal_size_min 0.20
_refine_diff_density_max 0.292
_refine_diff_density_min -0.233
_refine_ls_extinction_method none
_refine_ls_goodness_of_fit_ref 0.830
_refine_ls_hydrogen_treatment mixed
_refine_ls_matrix_type full
_refine_ls_number_parameters 137
_refine_ls_number_reflns 2148
_refine_ls_number_restraints 0
_refine_ls_restrained_S_all 0.830
_refine_ls_R_factor_all 0.0872
_refine_ls_R_factor_gt 0.0461
_refine_ls_shift/su_max 0.000
_refine_ls_shift/su_mean 0.000
_refine_ls_structure_factor_coef Fsqd
_refine_ls_weighting_details 'calc w=1/[\s^2^(Fo^2^)+(0.035P)^2^] where P=(Fo^2^+2Fc^2^)/3'
_refine_ls_weighting_scheme calc
_refine_ls_wR_factor_gt 0.0859
_refine_ls_wR_factor_ref 0.0943
_reflns_number_gt 1279
_reflns_number_total 2148
_reflns_threshold_expression I>2\s(I)
_cod_data_source_file hk2256.cif
_cod_data_source_block I
_cod_original_sg_symbol_H-M 'P 21/c'
_cod_database_code 2213841
_cod_database_fobs_code 2213841

loop_
_symmetry_equiv_pos_as_xyz
'x, y, z'
'-x, y+1/2, -z+1/2'
'-x, -y, -z'
'x, -y-1/2, z-1/2'

loop_
_atom_site_type_symbol
_atom_site_label
_atom_site_fract_x
_atom_site_fract_y
_atom_site_fract_z
_atom_site_U_iso_or_equiv
_atom_site_adp_type
_atom_site_calc_flag
_atom_site_refinement_flags
_atom_site_occupancy
C C1 0.15181(14) 0.9587(2) -0.0649(2) 0.0184(4) Uani d . 1
C C2 0.19359(15) 0.9328(2) 0.1130(2) 0.0193(4) Uani d . 1
H H2 0.1589 0.8700 0.1749 0.023 Uiso calc R 1
C C3 0.28501(15) 0.9982(2) 0.1984(2) 0.0184(4) Uani d . 1
C C4 0.33684(14) 1.0898(2) 0.1051(3) 0.0193(5) Uani d . 1
C C5 0.29693(15) 1.1115(2) -0.0706(3) 0.0210(5) Uani d . 1
H H5 0.3329 1.1707 -0.1339 0.025 Uiso calc R 1
C C6 0.20398(14) 1.0468(2) -0.1558(3) 0.0205(5) Uani d . 1
H H6 0.1763 1.0633 -0.2767 0.025 Uiso calc R 1
C C7 0.05527(15) 0.8802(2) -0.1522(2) 0.0188(4) Uani d . 1
C C8 0.29096(15) 0.8730(2) 0.4659(3) 0.0238(5) Uani d . 1
H H8A 0.2210 0.9002 0.4646 0.036 Uiso calc R 1
H H8B 0.3330 0.8693 0.5862 0.036 Uiso calc R 1
H H8C 0.2912 0.7744 0.4117 0.036 Uiso calc R 1
C C9 0.48231(15) 1.2419(3) 0.1152(3) 0.0315(5) Uani d . 1
H H9A 0.5055 1.1820 0.0299 0.047 Uiso calc R 1
H H9B 0.5414 1.2842 0.2000 0.047 Uiso calc R 1
H H9C 0.4385 1.3235 0.0556 0.047 Uiso calc R 1
N N1 -0.00531(12) 0.94684(18) -0.2911(2) 0.0200(4) Uani d . 1
H H1 0.0109 1.0367 -0.3209 0.024 Uiso calc R 1
N N2 -0.09501(13) 0.8771(2) -0.3922(2) 0.0229(4) Uani d . 1
O O1 0.03265(10) 0.75694(15) -0.09871(17) 0.0232(3) Uani d . 1
O O2 0.33148(10) 0.98293(14) 0.37109(16) 0.0222(3) Uani d . 1
O O3 0.42607(10) 1.14850(14) 0.20274(17) 0.0235(4) Uani d . 1
H H2A -0.0736(16) 0.802(3) -0.449(3) 0.040(7) Uiso d . 1
H H2B -0.1309(18) 0.845(3) -0.311(3) 0.053(8) Uiso d . 1

loop_
_atom_site_aniso_label
_atom_site_aniso_U_11
_atom_site_aniso_U_22
_atom_site_aniso_U_33
_atom_site_aniso_U_12
_atom_site_aniso_U_13
_atom_site_aniso_U_23
C1 0.0218(11) 0.0121(10) 0.0222(10) 0.0025(8) 0.0076(9) -0.0011(8)
C2 0.0239(11) 0.0127(10) 0.0231(11) 0.0013(8) 0.0091(9) 0.0016(8)
C3 0.0240(11) 0.0141(10) 0.0174(10) 0.0032(9) 0.0060(9) -0.0015(8)
C4 0.0199(11) 0.0129(10) 0.0256(11) 0.0001(8) 0.0067(9) -0.0018(8)
C5 0.0244(11) 0.0158(11) 0.0243(11) -0.0008(9) 0.0088(9) 0.0027(9)
C6 0.0225(11) 0.0179(11) 0.0208(10) 0.0030(9) 0.0051(9) 0.0008(8)
C7 0.0224(11) 0.0151(11) 0.0208(11) 0.0018(9) 0.0093(9) -0.0024(9)
C8 0.0267(12) 0.0216(12) 0.0232(11) -0.0002(9) 0.0070(9) 0.0061(9)
C9 0.0248(12) 0.0327(13) 0.0353(13) -0.0076(10) 0.0048(10) 0.0095(11)
N1 0.0202(9) 0.0135(9) 0.0250(9) -0.0036(7) 0.0036(8) 0.0005(7)
N2 0.0212(10) 0.0203(10) 0.0263(10) -0.0020(8) 0.0046(8) -0.0035(8)
O1 0.0282(8) 0.0133(7) 0.0277(8) -0.0023(6) 0.0064(6) 0.0015(6)
O2 0.0266(8) 0.0201(8) 0.0185(8) -0.0034(6) 0.0036(6) 0.0023(6)
O3 0.0216(8) 0.0220(8) 0.0252(8) -0.0051(6) 0.0031(6) 0.0041(6)

loop_
_atom_type_symbol
_atom_type_description
_atom_type_scat_dispersion_real
_atom_type_scat_dispersion_imag
_atom_type_scat_source
C C 0.0033 0.0016 'International Tables Vol C Tables 4.2.6.8 and 6.1.1.4'
H H 0.0000 0.0000 'International Tables Vol C Tables 4.2.6.8 and 6.1.1.4'
N N 0.0061 0.0033 'International Tables Vol C Tables 4.2.6.8 and 6.1.1.4'
O O 0.0106 0.0060 'International Tables Vol C Tables 4.2.6.8 and 6.1.1.4'

loop_
_geom_angle_atom_site_label_1
_geom_angle_atom_site_label_2
_geom_angle_atom_site_label_3
_geom_angle
C6 C1 C2 119.75(18)
C6 C1 C7 122.13(18)
C2 C1 C7 117.97(17)
C3 C2 C1 120.18(18)
C3 C2 H2 119.9
C1 C2 H2 119.9
O2 C3 C2 125.08(17)
O2 C3 C4 115.31(17)
C2 C3 C4 119.61(18)
O3 C4 C5 125.55(17)
O3 C4 C3 114.45(17)
C5 C4 C3 119.99(18)
C4 C5 C6 120.17(18)
C4 C5 H5 119.9
C6 C5 H5 119.9
C1 C6 C5 120.27(19)
C1 C6 H6 119.9
C5 C6 H6 119.9
O1 C7 N1 121.50(18)
O1 C7 C1 121.37(18)
N1 C7 C1 117.13(17)
O2 C8 H8A 109.5
O2 C8 H8B 109.5
H8A C8 H8B 109.5
O2 C8 H8C 109.5
H8A C8 H8C 109.5
H8B C8 H8C 109.5
O3 C9 H9A 109.5
O3 C9 H9B 109.5
H9A C9 H9B 109.5
O3 C9 H9C 109.5
H9A C9 H9C 109.5
H9B C9 H9C 109.5
C7 N1 N2 121.93(17)
C7 N1 H1 119.0
N2 N1 H1 119.0
N1 N2 H2A 105.5(14)
N1 N2 H2B 105.3(14)
H2A N2 H2B 114.3(19)
C3 O2 C8 117.45(14)
C4 O3 C9 117.05(15)

loop_
_geom_bond_atom_site_label_1
_geom_bond_atom_site_label_2
_geom_bond_distance
C1 C6 1.385(3)
C1 C2 1.402(2)
C1 C7 1.490(3)
C2 C3 1.381(3)
C2 H2 0.9500
C3 O2 1.363(2)
C3 C4 1.413(3)
C4 O3 1.363(2)
C4 C5 1.377(2)
C5 C6 1.393(3)
C5 H5 0.9500
C6 H6 0.9500
C7 O1 1.247(2)
C7 N1 1.334(2)
C8 O2 1.434(2)
C8 H8A 0.9800
C8 H8B 0.9800
C8 H8C 0.9800
C9 O3 1.431(2)
C9 H9A 0.9800
C9 H9B 0.9800
C9 H9C 0.9800
N1 N2 1.417(2)
N1 H1 0.8800
N2 H2A 0.90(2)
N2 H2B 0.95(2)

loop_
_geom_hbond_atom_site_label_D
_geom_hbond_atom_site_label_H
_geom_hbond_atom_site_label_A
_geom_hbond_site_symmetry_A
_geom_hbond_distance_DH
_geom_hbond_distance_HA
_geom_hbond_distance_DA
_geom_hbond_angle_DHA
N1 H1 O1 2_554 0.88 2.10 2.894(2) 149.6
N2 H2A O1 4_575 0.90(2) 2.17(2) 2.944(2) 144.0(18)

loop_
_geom_torsion_atom_site_label_1
_geom_torsion_atom_site_label_2
_geom_torsion_atom_site_label_3
_geom_torsion_atom_site_label_4
_geom_torsion
C6 C1 C2 C3 1.8(3)
C7 C1 C2 C3 177.49(17)
C1 C2 C3 O2 178.76(16)
C1 C2 C3 C4 -0.9(3)
O2 C3 C4 O3 0.3(2)
C2 C3 C4 O3 179.92(17)
O2 C3 C4 C5 179.36(16)
C2 C3 C4 C5 -1.0(3)
O3 C4 C5 C6 -179.15(18)
C3 C4 C5 C6 1.9(3)
C2 C1 C6 C5 -1.0(3)
C7 C1 C6 C5 -176.43(18)
C4 C5 C6 C1 -0.9(3)
C6 C1 C7 O1 147.43(18)
C2 C1 C7 O1 -28.1(3)
C6 C1 C7 N1 -31.9(3)
C2 C1 C7 N1 152.58(17)
O1 C7 N1 N2 -4.3(3)
C1 C7 N1 N2 175.03(17)
C2 C3 O2 C8 10.0(3)
C4 C3 O2 C8 -170.31(15)
C5 C4 O3 C9 0.7(3)
C3 C4 O3 C9 179.77(16)

loop_
_cod_related_entry_id
_cod_related_entry_database
_cod_related_entry_code
1 ChemSpider 1255493
